data_2218918
loop_
_publ_author_name
'Ng, Seik Weng'

_publ_section_title
;
 2,3,4-Trihydroxybenzaldehyde
;
_journal_coeditor_code BT2748
_journal_issue 8
_journal_name_full 'Acta Crystallographica Section E'
_journal_page_first o1565
_journal_paper_doi 10.1107/S1600536808022241
_journal_volume 64
_journal_year 2008
_chemical_formula_iupac 'C7 H6 O4'
_chemical_formula_moiety 'C7 H6 O4'
_chemical_formula_sum 'C7 H6 O4'
_chemical_formula_weight 154.12
_chemical_name_systematic
;
2,3,4-Trihydroxybenzaldehyde
;
_space_group_IT_number 9
_symmetry_cell_setting monoclinic
_symmetry_space_group_name_Hall 'C -2yc'
_symmetry_space_group_name_H-M 'C 1 c 1'
_atom_sites_solution_hydrogens geom
_atom_sites_solution_primary direct
_atom_sites_solution_secondary difmap
_audit_creation_method SHELXL-97
_cell_angle_alpha 90.00
_cell_angle_beta 93.524(5)
_cell_angle_gamma 90.00
_cell_formula_units_Z 8
_cell_length_a 3.6222(3)
_cell_length_b 24.006(2)
_cell_length_c 14.8965(9)
_cell_measurement_reflns_used 446
_cell_measurement_temperature 100(2)
_cell_measurement_theta_max 19.5
_cell_measurement_theta_min 2.8
_cell_volume 1292.87(17)
_computing_cell_refinement 'SAINT (Bruker, 2007)'
_computing_data_collection 'APEX2 (Bruker, 2007)'
_computing_data_reduction 'SAINT (Bruker, 2007)'
_computing_molecular_graphics 'X-SEED (Barbour, 2001)'
_computing_publication_material 'publCIF (Westrip, 2008)'
_computing_structure_refinement 'SHELXL97 (Sheldrick, 2008)'
_computing_structure_solution 'SHELXS97 (Sheldrick, 2008)'
_diffrn_ambient_temperature 100(2)
_diffrn_measured_fraction_theta_full 0.999
_diffrn_measured_fraction_theta_max 0.999
_diffrn_measurement_device_type 'Bruker SMART APEX'
_diffrn_measurement_method \w
_diffrn_radiation_monochromator graphite
_diffrn_radiation_source 'fine-focus sealed tube'
_diffrn_radiation_type MoK\a
_diffrn_radiation_wavelength 0.71073
_diffrn_reflns_av_R_equivalents 0.0883
_diffrn_reflns_av_sigmaI/netI 0.0908
_diffrn_reflns_limit_h_max 3
_diffrn_reflns_limit_h_min -4
_diffrn_reflns_limit_k_max 30
_diffrn_reflns_limit_k_min -30
_diffrn_reflns_limit_l_max 19
_diffrn_reflns_limit_l_min -19
_diffrn_reflns_number 5464
_diffrn_reflns_theta_full 27.49
_diffrn_reflns_theta_max 27.49
_diffrn_reflns_theta_min 1.70
_diffrn_standards_decay_% 0
_diffrn_standards_interval_count 0
_diffrn_standards_interval_time 0
_diffrn_standards_number 0
_exptl_absorpt_coefficient_mu 0.133
_exptl_absorpt_correction_type none
_exptl_crystal_colour 'Light brown'
_exptl_crystal_density_diffrn 1.584
_exptl_crystal_density_method 'not measured'
_exptl_crystal_description Needle
_exptl_crystal_F_000 640
_exptl_crystal_size_max 0.30
_exptl_crystal_size_mid 0.03
_exptl_crystal_size_min 0.03
_refine_diff_density_max 0.300
_refine_diff_density_min -0.321
_refine_ls_abs_structure_details 'Friedel pairs were merged'
_refine_ls_extinction_method none
_refine_ls_goodness_of_fit_ref 1.011
_refine_ls_hydrogen_treatment mixed
_refine_ls_matrix_type full
_refine_ls_number_parameters 217
_refine_ls_number_reflns 1491
_refine_ls_number_restraints 8
_refine_ls_restrained_S_all 1.008
_refine_ls_R_factor_all 0.0821
_refine_ls_R_factor_gt 0.0537
_refine_ls_shift/su_max 0.001
_refine_ls_shift/su_mean 0.000
_refine_ls_structure_factor_coef Fsqd
_refine_ls_weighting_details 'calc w=1/[\s^2^(Fo^2^)+(0.0467P)^2^+2.3366P] where P=(Fo^2^+2Fc^2^)/3'
_refine_ls_weighting_scheme calc
_refine_ls_wR_factor_gt 0.1071
_refine_ls_wR_factor_ref 0.1317
_reflns_number_gt 1087
_reflns_number_total 1491
_reflns_threshold_expression I>2\s(I)
_cod_data_source_file bt2748.cif
_cod_data_source_block I
_cod_depositor_comments
;
The following automatic conversions were performed:
'_symmetry_cell_setting' value 'Monoclinic' changed to 'monoclinic'
according to '/home/saulius/struct/CIF-dictionaries/cif_core.dic'
dictionary named 'cif_core.dic' version 2.4.1 from
2010-06-29.

'_exptl_absorpt_correction_type' value 'None' changed to
'none' according to '/home/saulius/struct/CIF-dictionaries/cif_core.dic'
dictionary named 'cif_core.dic' version 2.4.1 from 2010-06-29.

Automatic conversion script
Id: cif_fix_enum 1527 2010-12-29 10:47:43Z saulius 

The following automatic conversions were performed:

'_symmetry_cell_setting' value 'Monoclinic' changed to 'monoclinic'
according to /home/saulius/struct/CIF-dictionaries/cif_core.dic
dictionary named 'cif_core.dic' version 2.4.1 from
2010-06-29.

'_exptl_absorpt_correction_type' value 'None' changed to
'none' according to
/home/saulius/struct/CIF-dictionaries/cif_core.dic dictionary named
'cif_core.dic' version 2.4.1 from 2010-06-29.

Automatic conversion script
Id: cif_fix_values 1715 2011-07-08 13:25:40Z adriana 
;
_cod_original_cell_volume 1292.9(2)
_cod_original_sg_symbol_Hall 'C c'
_cod_original_sg_symbol_H-M 'C c'
_cod_database_code 2218918
_cod_database_fobs_code 2218918

loop_
_symmetry_equiv_pos_as_xyz
'x, y, z'
'x, -y, z+1/2'
'x+1/2, y+1/2, z'
'x+1/2, -y+1/2, z+1/2'

loop_
_atom_site_type_symbol
_atom_site_label
_atom_site_fract_x
_atom_site_fract_y
_atom_site_fract_z
_atom_site_U_iso_or_equiv
_atom_site_adp_type
_atom_site_calc_flag
_atom_site_refinement_flags
_atom_site_occupancy
O O1 0.5000(11) 0.19999(15) 0.5000(3) 0.0203(9) Uani d . 1
O O2 0.4561(11) 0.18738(14) 0.6744(3) 0.0177(9) Uani d D 1
H H2 0.432(19) 0.172(2) 0.6236(19) 0.027 Uiso d D 1
O O3 0.2999(11) 0.23611(14) 0.8356(2) 0.0186(9) Uani d D 1
H H3 0.253(18) 0.2022(8) 0.827(4) 0.028 Uiso d D 1
O O4 0.0704(11) 0.34509(15) 0.8358(3) 0.0187(9) Uani d D 1
H H4 0.046(19) 0.324(2) 0.879(3) 0.028 Uiso d D 1
O O5 1.4505(11) -0.00937(16) 1.0289(3) 0.0206(9) Uani d . 1
O O6 1.1992(11) 0.08512(14) 0.9559(2) 0.0195(9) Uani d D 1
H H6 1.297(17) 0.062(2) 0.993(3) 0.029 Uiso d D 1
O O7 0.8968(11) 0.13655(14) 0.8094(3) 0.0187(9) Uani d D 1
H H7 0.801(18) 0.142(2) 0.7575(19) 0.028 Uiso d D 1
O O8 0.7396(10) 0.07867(14) 0.6555(2) 0.0172(9) Uani d D 1
H H8 0.696(19) 0.056(2) 0.613(3) 0.026 Uiso d D 1
C C1 0.3888(16) 0.2489(2) 0.5099(4) 0.0182(12) Uani d . 1
H H1 0.3571 0.2717 0.4579 0.022 Uiso calc R 1
C C2 0.3068(15) 0.2725(2) 0.5942(4) 0.0140(11) Uani d . 1
C C3 0.3431(15) 0.2416(2) 0.6752(4) 0.0148(11) Uani d . 1
C C4 0.2636(16) 0.2646(2) 0.7557(4) 0.0151(12) Uani d . 1
C C5 0.1496(15) 0.3204(2) 0.7578(4) 0.0153(11) Uani d . 1
C C6 0.1124(15) 0.3520(2) 0.6789(4) 0.0171(12) Uani d . 1
H H6A 0.0328 0.3896 0.6812 0.021 Uiso calc R 1
C C7 0.1914(16) 0.3285(2) 0.5982(4) 0.0184(12) Uani d . 1
H H7A 0.1680 0.3501 0.5448 0.022 Uiso calc R 1
C C8 1.3595(16) -0.0319(2) 0.9554(4) 0.0182(12) Uani d . 1
H H8A 1.4039 -0.0707 0.9498 0.022 Uiso calc R 1
C C9 1.1938(15) -0.0035(2) 0.8791(4) 0.0146(11) Uani d . 1
C C10 1.1232(16) 0.0546(2) 0.8814(4) 0.0150(11) Uani d . 1
C C11 0.9686(16) 0.08085(19) 0.8055(4) 0.0142(11) Uani d . 1
C C12 0.8902(15) 0.0499(2) 0.7274(3) 0.0142(11) Uani d . 1
C C13 0.9584(15) -0.0072(2) 0.7239(4) 0.0160(12) Uani d . 1
H H13 0.9043 -0.0276 0.6701 0.019 Uiso calc R 1
C C14 1.1054(15) -0.0333(2) 0.7999(4) 0.0167(12) Uani d . 1
H H14 1.1480 -0.0723 0.7988 0.020 Uiso calc R 1

loop_
_atom_site_aniso_label
_atom_site_aniso_U_11
_atom_site_aniso_U_22
_atom_site_aniso_U_33
_atom_site_aniso_U_12
_atom_site_aniso_U_13
_atom_site_aniso_U_23
O1 0.023(2) 0.0189(19) 0.019(2) 0.0023(16) 0.0050(18) -0.0053(15)
O2 0.025(2) 0.0122(17) 0.015(2) 0.0033(16) -0.0038(18) -0.0012(15)
O3 0.032(3) 0.0111(17) 0.013(2) 0.0021(16) 0.0006(18) 0.0028(14)
O4 0.027(2) 0.0147(17) 0.015(2) 0.0041(17) 0.0023(17) -0.0010(15)
O5 0.023(2) 0.023(2) 0.015(2) 0.0024(17) -0.0034(17) 0.0012(16)
O6 0.032(3) 0.0147(18) 0.011(2) -0.0003(16) -0.0070(18) -0.0039(15)
O7 0.029(3) 0.0124(16) 0.0140(18) 0.0040(16) -0.0032(17) -0.0030(15)
O8 0.023(2) 0.0163(18) 0.011(2) 0.0023(16) -0.0065(17) -0.0020(14)
C1 0.017(3) 0.020(3) 0.017(3) 0.001(2) -0.005(3) 0.003(2)
C2 0.010(3) 0.018(2) 0.014(3) 0.001(2) 0.000(2) -0.003(2)
C3 0.007(3) 0.015(2) 0.022(3) 0.002(2) -0.002(2) -0.002(2)
C4 0.016(3) 0.014(2) 0.015(3) 0.001(2) -0.002(2) 0.001(2)
C5 0.011(3) 0.017(3) 0.019(3) -0.001(2) 0.003(2) -0.001(2)
C6 0.014(3) 0.012(2) 0.025(3) 0.002(2) 0.000(3) 0.000(2)
C7 0.021(3) 0.017(3) 0.017(3) 0.002(2) -0.001(3) 0.003(2)
C8 0.014(3) 0.019(3) 0.022(3) 0.000(2) 0.002(2) 0.006(2)
C9 0.012(3) 0.015(2) 0.016(3) 0.000(2) 0.001(2) 0.001(2)
C10 0.011(3) 0.021(3) 0.014(3) -0.002(2) 0.000(2) -0.004(2)
C11 0.013(3) 0.012(2) 0.017(3) 0.000(2) 0.001(2) -0.005(2)
C12 0.009(3) 0.020(2) 0.014(3) 0.000(2) 0.000(2) 0.003(2)
C13 0.013(3) 0.020(3) 0.014(3) 0.000(2) -0.002(2) -0.004(2)
C14 0.012(3) 0.014(3) 0.024(3) 0.001(2) -0.001(2) 0.000(2)

loop_
_atom_type_symbol
_atom_type_description
_atom_type_scat_dispersion_real
_atom_type_scat_dispersion_imag
_atom_type_scat_source
C C 0.0033 0.0000 'International Tables Vol C Tables 4.2.6.8 and 6.1.1.4'
H H 0.0000 0.0000 'International Tables Vol C Tables 4.2.6.8 and 6.1.1.4'
O O 0.0106 0.0000 'International Tables Vol C Tables 4.2.6.8 and 6.1.1.4'

loop_
_geom_angle_atom_site_label_1
_geom_angle_atom_site_label_2
_geom_angle_atom_site_label_3
_geom_angle
C3 O2 H2 114(4)
C4 O3 H3 110(5)
C5 O4 H4 116(5)
C10 O6 H6 104(4)
C11 O7 H7 101(4)
C12 O8 H8 108(4)
O1 C1 C2 124.2(5)
C7 C2 C3 118.4(5)
C7 C2 C1 119.7(5)
C3 C2 C1 121.9(4)
O2 C3 C4 118.2(5)
O2 C3 C2 120.4(5)
C4 C3 C2 121.5(4)
C3 C4 O3 123.1(4)
C3 C4 C5 118.9(5)
O3 C4 C5 118.0(5)
O4 C5 C6 118.0(5)
O4 C5 C4 121.1(5)
C6 C5 C4 120.9(5)
C7 C6 C5 119.9(5)
C6 C7 C2 120.4(5)
O5 C8 C9 124.7(5)
C14 C9 C10 119.4(5)
C14 C9 C8 119.5(5)
C10 C9 C8 121.1(5)
O6 C10 C11 118.6(4)
O6 C10 C9 121.9(5)
C11 C10 C9 119.5(5)
O7 C11 C10 118.7(5)
O7 C11 C12 121.9(5)
C10 C11 C12 119.4(4)
O8 C12 C13 122.3(5)
O8 C12 C11 115.9(4)
C13 C12 C11 121.9(5)
C14 C13 C12 118.6(5)
C13 C14 C9 121.3(5)
O1 C1 H1 117.9
C2 C1 H1 117.9
C7 C6 H6A 120.1
C5 C6 H6A 120.1
C6 C7 H7A 119.8
C2 C7 H7A 119.8
O5 C8 H8A 117.6
C9 C8 H8A 117.6
C14 C13 H13 120.7
C12 C13 H13 120.7
C13 C14 H14 119.3
C9 C14 H14 119.3

loop_
_geom_bond_atom_site_label_1
_geom_bond_atom_site_label_2
_geom_bond_distance
O1 C1 1.253(6)
O2 C3 1.365(6)
O3 C4 1.372(6)
O4 C5 1.351(6)
O5 C8 1.248(7)
O6 C10 1.343(6)
O7 C11 1.364(6)
O8 C12 1.361(6)
C1 C2 1.426(7)
C2 C7 1.409(7)
C2 C3 1.416(7)
C3 C4 1.367(7)
C4 C5 1.402(7)
C5 C6 1.398(7)
C6 C7 1.374(7)
C8 C9 1.425(8)
C9 C14 1.398(7)
C9 C10 1.421(7)
C10 C11 1.382(8)
C11 C12 1.395(7)
C12 C13 1.394(7)
C13 C14 1.372(7)
O2 H2 0.840(10)
O3 H3 0.840(10)
O4 H4 0.840(10)
O6 H6 0.840(10)
O7 H7 0.840(10)
O8 H8 0.840(10)
C1 H1 0.9500
C6 H6A 0.9500
C7 H7A 0.9500
C8 H8A 0.9500
C13 H13 0.9500
C14 H14 0.9500

loop_
_geom_hbond_atom_site_label_D
_geom_hbond_atom_site_label_H
_geom_hbond_atom_site_label_A
_geom_hbond_site_symmetry_A
_geom_hbond_distance_DH
_geom_hbond_distance_HA
_geom_hbond_distance_DA
_geom_hbond_angle_DHA
_geom_hbond_publ_flag
O2 H2 O1 . 0.840(10) 1.99(5) 2.631(5) 133(6) yes
O3 H3 O7 1_455 0.840(10) 2.04(3) 2.816(5) 153(6) yes
O4 H4 O1 4_455 0.840(10) 1.90(3) 2.701(5) 159(6) yes
O6 H6 O5 . 0.840(10) 1.87(3) 2.653(5) 154(6) yes
O7 H7 O2 . 0.840(10) 2.02(3) 2.772(5) 149(6) yes
O8 H8 O5 2_454 0.840(10) 1.86(2) 2.679(5) 162(7) yes

loop_
_cod_related_entry_id
_cod_related_entry_database
_cod_related_entry_code
1 ChemSpider 67616
